data_8000428
loop_
_publ_author_name
'Su, Binbin'
'Molokeev, Maxim S.'
'Xia, Zhiguo'

_publ_section_title
;
 Unveiling Mn<sup>2+</sup> Dopant States in Two-Dimensional Halide
 Perovskite toward Highly Efficient Photoluminescence.
;
_journal_issue 7
_journal_name_full 'The journal of physical chemistry letters'
_journal_page_first 2510
_journal_page_last 2517
_journal_paper_doi 10.1021/acs.jpclett.0c00593
_journal_volume 11
_journal_year 2020
_chemical_formula_moiety
;
Br4 Pb, 2(C4 H10 N)
;
_chemical_formula_sum 'C8 H20 Br4 N2 Pb'
_chemical_formula_weight 671.09
_space_group_crystal_system orthorhombic
_space_group_IT_number 62
_space_group_name_Hall '-P 2ac 2n'
_space_group_name_H-M_alt 'P n m a'
_atom_sites_solution_hydrogens geom
_audit_creation_method SHELXL-2014/7
_cell_angle_alpha 90
_cell_angle_beta 90
_cell_angle_gamma 90
_cell_formula_units_Z 4
_cell_length_a 8.4804(2)
_cell_length_b 24.4406(6)
_cell_length_c 7.9107(2)
_cell_measurement_reflns_used 5438
_cell_measurement_temperature 150(2)
_cell_measurement_theta_max 73.521
_cell_measurement_theta_min 3.617
_cell_volume 1639.62(7)
_computing_cell_refinement 'CrysAlisPro 1.171.39.28b (Rigaku OD, 2015)'
_computing_data_collection 'CrysAlisPro 1.171.39.28b (Rigaku OD, 2015)'
_computing_data_reduction 'CrysAlisPro 1.171.39.28b (Rigaku OD, 2015)'
_computing_molecular_graphics 'DIAMOND (Brandenburg, 2005)'
_computing_publication_material 'publCIF (Westrip, 2009)'
_computing_structure_refinement 'SHELXL-2014/7 (Sheldrick, 2014)'
_computing_structure_solution 'SHELXS-2014 (Sheldrick, 2014)'
_diffrn_ambient_temperature 150(2)
_diffrn_detector 'CCD plate'
_diffrn_measured_fraction_theta_full 1.000
_diffrn_measured_fraction_theta_max 0.984
_diffrn_measurement_device 'four-circle diffractometer'
_diffrn_measurement_device_type 'XtaLAB AFC12 (RCD3): Kappa single'
_diffrn_radiation_monochromator graphite
_diffrn_radiation_type CuK\a
_diffrn_radiation_wavelength 1.54184
_diffrn_reflns_av_R_equivalents 0.0286
_diffrn_reflns_av_unetI/netI 0.0180
_diffrn_reflns_Laue_measured_fraction_full 1.000
_diffrn_reflns_Laue_measured_fraction_max 0.984
_diffrn_reflns_limit_h_max 10
_diffrn_reflns_limit_h_min -10
_diffrn_reflns_limit_k_max 29
_diffrn_reflns_limit_k_min -27
_diffrn_reflns_limit_l_max 9
_diffrn_reflns_limit_l_min -9
_diffrn_reflns_number 5438
_diffrn_reflns_point_group_measured_fraction_full 1.000
_diffrn_reflns_point_group_measured_fraction_max 0.984
_diffrn_reflns_theta_full 69.000
_diffrn_reflns_theta_max 73.521
_diffrn_reflns_theta_min 3.617
_exptl_absorpt_coefficient_mu 31.246
_exptl_absorpt_correction_T_max 1.00000
_exptl_absorpt_correction_T_min 0.23821
_exptl_absorpt_correction_type multi-scan
_exptl_absorpt_process_details
;
CrysAlisPro 1.171.39.28b (Rigaku Oxford Diffraction, 2015)
Empirical absorption correction using spherical harmonics,
 implemented in SCALE3 ABSPACK scaling algorithm.
;
_exptl_crystal_colour colorless
_exptl_crystal_density_diffrn 2.719
_exptl_crystal_description block
_exptl_crystal_F_000 1216
_exptl_crystal_size_max 0.03
_exptl_crystal_size_mid 0.02
_exptl_crystal_size_min 0.015
_refine_diff_density_max 2.371
_refine_diff_density_min -1.100
_refine_diff_density_rms 0.217
_refine_ls_extinction_coef 0.00067(4)
_refine_ls_extinction_expression Fc^*^=kFc[1+0.001xFc^2^\l^3^/sin(2\q)]^-1/4^
_refine_ls_extinction_method 'SHELXL-2014/7 (Sheldrick 2014'
_refine_ls_goodness_of_fit_ref 1.095
_refine_ls_hydrogen_treatment constr
_refine_ls_matrix_type full
_refine_ls_number_parameters 74
_refine_ls_number_reflns 1669
_refine_ls_number_restraints 0
_refine_ls_restrained_S_all 1.095
_refine_ls_R_factor_all 0.0302
_refine_ls_R_factor_gt 0.0299
_refine_ls_shift/su_max 0.001
_refine_ls_shift/su_mean 0.000
_refine_ls_structure_factor_coef Fsqd
_refine_ls_weighting_details 'w=1/[\s^2^(Fo^2^)+(0.0557P)^2^+6.8973P] where P=(Fo^2^+2Fc^2^)/3'
_refine_ls_weighting_scheme calc
_refine_ls_wR_factor_gt 0.0861
_refine_ls_wR_factor_ref 0.0863
_reflns_Friedel_coverage 0.000
_reflns_number_gt 1659
_reflns_number_total 1669
_reflns_threshold_expression 'I > 2\s(I)'
_cod_data_source_file jz0c00593_si_002.cif
_cod_data_source_block b
_cod_depositor_comments 'Adding full bibliography for 8000428.cif.'
_cod_database_code 8000428
_shelx_shelxl_version_number 2014/7
_shelx_space_group_comment
;
The symmetry employed for this shelxl refinement is uniquely defined
by the following loop, which should always be used as a source of
symmetry information in preference to the above space-group names.
They are only intended as comments.
;
_oxdiff_exptl_absorpt_empirical_full_min 0.564
_oxdiff_exptl_absorpt_empirical_full_max 2.709
_oxdiff_exptl_absorpt_empirical_details
;
Empirical correction (ABSPACK) includes:
- Absorption correction using spherical harmonics
- Frame scaling
;

loop_
_space_group_symop_operation_xyz
'x, y, z'
'-x+1/2, -y, z+1/2'
'-x, y+1/2, -z'
'x+1/2, -y+1/2, -z+1/2'
'-x, -y, -z'
'x-1/2, y, -z-1/2'
'x, -y-1/2, z'
'-x-1/2, y-1/2, z-1/2'

loop_
_atom_site_label
_atom_site_type_symbol
_atom_site_fract_x
_atom_site_fract_y
_atom_site_fract_z
_atom_site_U_iso_or_equiv
_atom_site_adp_type
_atom_site_occupancy
_atom_site_site_symmetry_order
_atom_site_calc_flag
_atom_site_refinement_flags_posn
_atom_site_refinement_flags_adp
_atom_site_refinement_flags_occupancy
_atom_site_disorder_assembly
_atom_site_disorder_group
Pb Pb 0.5000 0.5000 0.0000 0.01308(16) Uani 1 2 d S . P . .
Br1 Br 0.29761(5) 0.47551(2) 0.30453(6) 0.01853(18) Uani 1 1 d . . . . .
Br2 Br 0.46438(6) 0.38267(2) -0.09048(6) 0.02187(18) Uani 1 1 d . . . . .
C1 C 0.5829(7) 0.35239(19) 0.3942(6) 0.0225(10) Uani 1 1 d . . . . .
H1A H 0.6895 0.3469 0.3533 0.027 Uiso 1 1 calc R U . . .
H1B H 0.5151 0.3583 0.2972 0.027 Uiso 1 1 calc R U . . .
C2 C 0.5820(9) 0.2500 0.3954(9) 0.0189(13) Uani 1 2 d S T P . .
H2A H 0.5382 0.2500 0.2821 0.023 Uiso 1 2 calc R U P . .
H2B H 0.6961 0.2500 0.3858 0.023 Uiso 1 2 calc R U P . .
C3 C 0.3491(6) 0.3013(2) 0.5147(6) 0.0202(11) Uani 1 1 d . . . . .
H3A H 0.3185 0.3333 0.5794 0.024 Uiso 1 1 calc R U . . .
H3B H 0.2970 0.3031 0.4057 0.024 Uiso 1 1 calc R U . . .
C4 C 0.2963(8) 0.2500 0.6074(10) 0.0237(15) Uani 1 2 d S T P . .
H4A H 0.3402 0.2500 0.7206 0.028 Uiso 1 2 calc R U P . .
H4B H 0.1823 0.2500 0.6171 0.028 Uiso 1 2 calc R U P . .
C5 C 0.5286(8) 0.3015(3) 0.4888(6) 0.0163(11) Uani 1 1 d . . . . .
H5A H 0.5787 0.3016 0.6005 0.020 Uiso 1 1 calc R U . . .
N1 N 0.5784(6) 0.40140(18) 0.5057(5) 0.0212(10) Uani 1 1 d . . . . .
H0A H 0.6105 0.4306 0.4479 0.025 Uiso 1 1 calc R U . . .
H0B H 0.4802 0.4068 0.5419 0.025 Uiso 1 1 calc R U . . .
H0C H 0.6417 0.3962 0.5939 0.025 Uiso 1 1 calc R U . . .

loop_
_atom_site_aniso_label
_atom_site_aniso_U_11
_atom_site_aniso_U_22
_atom_site_aniso_U_33
_atom_site_aniso_U_23
_atom_site_aniso_U_13
_atom_site_aniso_U_12
Pb 0.0083(2) 0.0203(2) 0.0106(2) -0.00067(8) -0.00055(7) -0.00036(8)
Br1 0.0133(3) 0.0260(3) 0.0163(3) -0.00199(17) 0.00646(17) 0.00048(17)
Br2 0.0207(3) 0.0260(3) 0.0189(3) -0.00385(19) 0.00181(19) 0.0033(2)
C1 0.032(3) 0.018(2) 0.018(2) -0.0023(18) 0.001(2) -0.002(2)
C2 0.018(3) 0.016(3) 0.023(3) 0.000 0.003(3) 0.000
C3 0.013(3) 0.020(2) 0.027(3) -0.0020(18) 0.0013(18) 0.003(2)
C4 0.015(3) 0.028(4) 0.029(4) 0.000 0.007(3) 0.000
C5 0.015(2) 0.021(3) 0.013(3) -0.0013(16) -0.0015(16) 0.002(2)
N1 0.025(2) 0.018(2) 0.020(2) 0.0011(14) 0.0010(15) -0.0031(19)

loop_
_atom_type_symbol
_atom_type_description
_atom_type_scat_dispersion_real
_atom_type_scat_dispersion_imag
_atom_type_scat_source
C C 0.0181 0.0091 'International Tables Vol C Tables 4.2.6.8 and 6.1.1.4'
H H 0.0000 0.0000 'International Tables Vol C Tables 4.2.6.8 and 6.1.1.4'
N N 0.0311 0.0180 'International Tables Vol C Tables 4.2.6.8 and 6.1.1.4'
Br Br -0.6763 1.2805 'International Tables Vol C Tables 4.2.6.8 and 6.1.1.4'
Pb Pb -4.0753 8.5060 'International Tables Vol C Tables 4.2.6.8 and 6.1.1.4'

loop_
_geom_angle_atom_site_label_1
_geom_angle_atom_site_label_2
_geom_angle_atom_site_label_3
_geom_angle
_geom_angle_site_symmetry_1
_geom_angle_site_symmetry_3
_geom_angle_publ_flag
Br2 Pb Br2 180.0 5_665 . ?
Br2 Pb Br1 86.737(14) 5_665 5_665 ?
Br2 Pb Br1 93.263(14) . 5_665 ?
Br2 Pb Br1 93.264(14) 5_665 . ?
Br2 Pb Br1 86.736(14) . . ?
Br1 Pb Br1 180.0 5_665 . ?
Br2 Pb Br1 90.978(14) 5_665 2_564 ?
Br2 Pb Br1 89.022(14) . 2_564 ?
Br1 Pb Br1 91.563(5) 5_665 2_564 ?
Br1 Pb Br1 88.437(5) . 2_564 ?
Br2 Pb Br1 89.022(14) 5_665 6_656 ?
Br2 Pb Br1 90.978(14) . 6_656 ?
Br1 Pb Br1 88.437(5) 5_665 6_656 ?
Br1 Pb Br1 91.563(5) . 6_656 ?
Br1 Pb Br1 180.000(18) 2_564 6_656 ?
Pb Br1 Pb 147.648(18) . 2_565 ?
N1 C1 C5 111.0(4) . . ?
N1 C1 H1A 109.4 . . ?
C5 C1 H1A 109.4 . . ?
N1 C1 H1B 109.4 . . ?
C5 C1 H1B 109.4 . . ?
H1A C1 H1B 108.0 . . ?
C5 C2 C5 110.9(6) 7_565 . ?
C5 C2 H2A 109.5 7_565 . ?
C5 C2 H2A 109.5 . . ?
C5 C2 H2B 109.5 7_565 . ?
C5 C2 H2B 109.5 . . ?
H2A C2 H2B 108.1 . . ?
C4 C3 C5 111.0(5) . . ?
C4 C3 H3A 109.4 . . ?
C5 C3 H3A 109.4 . . ?
C4 C3 H3B 109.4 . . ?
C5 C3 H3B 109.4 . . ?
H3A C3 H3B 108.0 . . ?
C3 C4 C3 111.2(6) 7_565 . ?
C3 C4 H4A 109.4 7_565 . ?
C3 C4 H4A 109.4 . . ?
C3 C4 H4B 109.4 7_565 . ?
C3 C4 H4B 109.4 . . ?
H4A C4 H4B 108.0 . . ?
C1 C5 C2 110.2(4) . . ?
C1 C5 C3 111.6(5) . . ?
C2 C5 C3 110.8(5) . . ?
C1 C5 H5A 108.0 . . ?
C2 C5 H5A 108.0 . . ?
C3 C5 H5A 108.0 . . ?
C1 N1 H0A 109.5 . . ?
C1 N1 H0B 109.5 . . ?
H0A N1 H0B 109.5 . . ?
C1 N1 H0C 109.5 . . ?
H0A N1 H0C 109.5 . . ?
H0B N1 H0C 109.5 . . ?

loop_
_geom_bond_atom_site_label_1
_geom_bond_atom_site_label_2
_geom_bond_distance
_geom_bond_site_symmetry_2
_geom_bond_publ_flag
Pb Br2 2.9710(5) 5_665 ?
Pb Br2 2.9710(5) . ?
Pb Br1 3.0179(5) 5_665 ?
Pb Br1 3.0179(5) . ?
Pb Br1 3.0198(4) 2_564 ?
Pb Br1 3.0198(4) 6_656 ?
Br1 Pb 3.0198(4) 2_565 ?
C1 N1 1.488(6) . ?
C1 C5 1.522(8) . ?
C1 H1A 0.9700 . ?
C1 H1B 0.9700 . ?
C2 C5 1.529(7) 7_565 ?
C2 C5 1.529(7) . ?
C2 H2A 0.9700 . ?
C2 H2B 0.9700 . ?
C3 C4 1.520(6) . ?
C3 C5 1.536(8) . ?
C3 H3A 0.9700 . ?
C3 H3B 0.9700 . ?
C4 C3 1.520(6) 7_565 ?
C4 H4A 0.9700 . ?
C4 H4B 0.9700 . ?
C5 H5A 0.9800 . ?
N1 H0A 0.8900 . ?
N1 H0B 0.8900 . ?
N1 H0C 0.8900 . ?
